data_7719364
loop_
_publ_author_name
'Ahmed, Naushad'
'Kalita, Pankaj'
'Nabi, Rizwan'
'Guizouarn, Thierry'
'Pointillart, Fabrice'
'Zhang, Xiaoguang'
'Chandrasekhar, Vadapalli'

_publ_section_title
;
 Mixed-valence linear CoIII2Co<sup>II</sup> complexes with easy-axis
 magnetic anisotropy: Experimental and theoretical investigation.
;
_journal_issue 33
_journal_name_full 'Dalton transactions (Cambridge, England : 2003)'
_journal_page_first 12648
_journal_page_last 12657
_journal_paper_doi 10.1039/d5dt01060h
_journal_volume 54
_journal_year 2025
_chemical_absolute_configuration unk
_chemical_formula_moiety 'C66 H84 Co3 N4 O10, 2(C H2 Cl2), C2 H6 O, 4(C H4 O)'
_chemical_formula_sum 'C74 H110 Cl4 Co3 N4 O15'
_chemical_formula_weight 1614.24
_space_group_crystal_system triclinic
_space_group_IT_number 1
_space_group_name_Hall 'P 1'
_space_group_name_H-M_alt 'P 1'
_atom_sites_solution_hydrogens mixed
_atom_sites_solution_primary dual
_audit_creation_date 2025-06-12
_audit_creation_method
;
Olex2 1.5-alpha
(compiled 2025.05.31 svn.r86d253d1 for OlexSys, GUI svn.r7254)
;
_audit_update_record
;
2025-06-23 deposited with the CCDC.	2025-07-18 downloaded from the CCDC.
;
_cell_angle_alpha 64.280(4)
_cell_angle_beta 64.970(5)
_cell_angle_gamma 72.665(5)
_cell_formula_units_Z 1
_cell_length_a 13.099(2)
_cell_length_b 13.535(2)
_cell_length_c 13.677(2)
_cell_measurement_reflns_used 9959
_cell_measurement_temperature 296(2)
_cell_measurement_theta_max 27.43
_cell_measurement_theta_min 2.24
_cell_volume 1959.9(5)
_computing_cell_refinement 'Bruker SAINT'
_computing_data_collection 'Bruker APEX2'
_computing_data_reduction 'Bruker SAINT'
_computing_molecular_graphics 'Olex2 1.5-alpha (Dolomanov et al., 2009)'
_computing_publication_material 'Olex2 1.5-alpha (Dolomanov et al., 2009)'
_computing_structure_refinement 'SHELXL 2018/3 (Sheldrick, 2015)'
_computing_structure_solution 'SHELXT 2014/5 (Sheldrick, 2014)'
_diffrn_ambient_temperature 296(2)
_diffrn_measured_fraction_theta_full 0.995
_diffrn_measured_fraction_theta_max 0.983
_diffrn_measurement_device_type 'Bruker APEX-II CCD'
_diffrn_measurement_method '\f and \w scans'
_diffrn_radiation_type MoK\a
_diffrn_radiation_wavelength 0.71073
_diffrn_reflns_av_R_equivalents 0.0517
_diffrn_reflns_av_unetI/netI 0.0655
_diffrn_reflns_Laue_measured_fraction_full 0.995
_diffrn_reflns_Laue_measured_fraction_max 0.983
_diffrn_reflns_limit_h_max 17
_diffrn_reflns_limit_h_min -17
_diffrn_reflns_limit_k_max 18
_diffrn_reflns_limit_k_min -18
_diffrn_reflns_limit_l_max 18
_diffrn_reflns_limit_l_min -18
_diffrn_reflns_number 59435
_diffrn_reflns_point_group_measured_fraction_full 0.990
_diffrn_reflns_point_group_measured_fraction_max 0.972
_diffrn_reflns_theta_full 25.242
_diffrn_reflns_theta_max 28.684
_diffrn_reflns_theta_min 1.687
_exptl_absorpt_coefficient_mu 0.828
_exptl_absorpt_correction_T_max 0.7457
_exptl_absorpt_correction_T_min 0.6377
_exptl_absorpt_correction_type multi-scan
_exptl_absorpt_process_details
;
SADABS-2016/2 (Bruker,2016/2) was used for absorption correction.
wR2(int) was 0.1153 before and 0.0702 after correction.
The Ratio of minimum to maximum transmission is 0.8552.
The \l/2 correction factor is Not present.
;
_exptl_crystal_colour red
_exptl_crystal_colour_primary red
_exptl_crystal_density_diffrn 1.368
_exptl_crystal_description block
_exptl_crystal_F_000 851
_exptl_crystal_size_max 0.41
_exptl_crystal_size_mid 0.32
_exptl_crystal_size_min 0.2
_refine_diff_density_max 1.494
_refine_diff_density_min -0.720
_refine_diff_density_rms 0.135
_refine_ls_abs_structure_details
;
 Flack x determined using 6743 quotients [(I+)-(I-)]/[(I+)+(I-)]
 (Parsons, Flack and Wagner, Acta Cryst. B69 (2013) 249-259).
;
_refine_ls_abs_structure_Flack 0.059(7)
_refine_ls_extinction_method none
_refine_ls_goodness_of_fit_ref 1.050
_refine_ls_hydrogen_treatment constr
_refine_ls_matrix_type full
_refine_ls_number_parameters 979
_refine_ls_number_reflns 19683
_refine_ls_number_restraints 138
_refine_ls_restrained_S_all 1.050
_refine_ls_R_factor_all 0.0861
_refine_ls_R_factor_gt 0.0671
_refine_ls_shift/su_max 0.000
_refine_ls_shift/su_mean 0.000
_refine_ls_structure_factor_coef Fsqd
_refine_ls_weighting_details 'w=1/[\s^2^(Fo^2^)+(0.1329P)^2^+3.9039P] where P=(Fo^2^+2Fc^2^)/3'
_refine_ls_weighting_scheme calc
_refine_ls_wR_factor_gt 0.1995
_refine_ls_wR_factor_ref 0.2181
_reflns_Friedel_coverage 0.977
_reflns_Friedel_fraction_full 0.985
_reflns_Friedel_fraction_max 0.961
_reflns_number_gt 16059
_reflns_number_total 19683
_reflns_threshold_expression 'I > 2\s(I)'
_cod_data_source_file d5dt01060h2.cif
_cod_data_source_block 1-r
_cod_database_code 7719364
_shelx_shelxl_version_number 2018/3
_shelx_space_group_comment
;
The symmetry employed for this shelxl refinement is uniquely defined
by the following loop, which should always be used as a source of
symmetry information in preference to the above space-group names.
They are only intended as comments.
;
_olex2_refinement_description
;
1. Twinned data refinement
 Scales: 0.9632(9)
 0.0368(9)
2. Fixed Uiso
 At 1.2 times of:
  All C(H) groups, All C(H,H) groups, All N(H,H) groups
 At 1.5 times of:
  All C(H,H,H) groups, All O(H) groups
3. Restrained distances
 O15-C1A
 1.42 with sigma of 0.02
 C1A-C1B
 1.51 with sigma of 0.02
 O15-C1B
 2.37 with sigma of 0.04
 C59-C64 \\sim C74-C75
 with sigma of 0.02
 C59-C60 \\sim C74-C71
 with sigma of 0.02
 C59-C21 \\sim C74-C21
 with sigma of 0.02
 C64-C63 \\sim C75-C76
 with sigma of 0.02
 C63-C62 \\sim C76-C69
 with sigma of 0.02
 C62-C61 \\sim C69-C70
 with sigma of 0.02
 C61-C60 \\sim C70-C71
 with sigma of 0.02
 C59-C63 \\sim C74-C76
 with sigma of 0.04
 C59-C61 \\sim C74-C70
 with sigma of 0.04
 C64-C62 \\sim C75-C69
 with sigma of 0.04
 C64-C60 \\sim C75-C71
 with sigma of 0.04
 C64-C21 \\sim C75-C21
 with sigma of 0.04
 C63-C61 \\sim C76-C70
 with sigma of 0.04
 C62-C60 \\sim C69-C71
 with sigma of 0.04
 C60-C21 \\sim C71-C21
 with sigma of 0.04
 O15-C1A \\sim O15A-C72
 with sigma of 0.02
 C1A-C1B \\sim C72-C1C
 with sigma of 0.02
 O15-C1B \\sim O15A-C1C
 with sigma of 0.04
4. Uiso/Uaniso restraints and constraints
O15 \\sim C1A \\sim C1B: within 1.7A with sigma of 0.002 and sigma for terminal
atoms of 0.004 within 1.7A
O15A \\sim C72 \\sim C1C: within 1.7A with sigma of 0.002 and sigma for
terminal atoms of 0.008 within 1.7A
Uanis(C60) = Uanis(C61) = Uanis(C62) = Uanis(C63) = Uanis(C64)
Uanis(C74) = Uanis(C59)
5. Rigid body (RIGU) restrains
 C59, C64, C63, C62, C61, C60
 with sigma for 1-2 distances of 0.004 and sigma for 1-3 distances of 0.004
 C74, C75, C76, C69, C70, C71
 with sigma for 1-2 distances of 0.004 and sigma for 1-3 distances of 0.004
 O15, C1A, C1B
 with sigma for 1-2 distances of 0.004 and sigma for 1-3 distances of 0.004
 O15A, C72, C1C
 with sigma for 1-2 distances of 0.004 and sigma for 1-3 distances of 0.004
6. Others
 Sof(H21a)=Sof(C74)=Sof(C75)=Sof(H75)=Sof(C76)=Sof(H76)=Sof(C69)=Sof(H69)=
 Sof(C70)=Sof(H70)=Sof(C71)=Sof(H71)=1-FVAR(1)
 Sof(H21)=Sof(C59)=Sof(C64)=Sof(H64)=Sof(C63)=Sof(H63)=Sof(C62)=Sof(H62)=
 Sof(C61)=Sof(H61)=Sof(C60)=Sof(H60)=FVAR(1)
 Sof(O15A)=Sof(H15A)=Sof(C72)=Sof(H72a)=Sof(H72b)=Sof(C1C)=Sof(H1Ca)=Sof(H1Cb)=
 Sof(H1Cc)=1-FVAR(2)
 Sof(O15)=Sof(H15)=Sof(C1A)=Sof(H1Aa)=Sof(H1Ab)=Sof(C1B)=Sof(H1Ba)=Sof(H1Bb)=
 Sof(H1Bc)=FVAR(2)
7.a Riding coordinates:
 O14(H14a), C2S(H2Sa,H2Sb,H2Sc)
7.b Ternary CH refined with riding coordinates:
 C8(H8), C10(H10), C19(H19), C21(H21a), C21(H21)
7.c Secondary CH2 refined with riding coordinates:
 N2(H2a,H2b), N4(H4a,H4b), C9(H9a,H9b), C11(H11a,H11b), C20(H20a,H20b),
 C22(H22a,H22b), C4S(H4Sa,H4Sb), C5S(H5Sa,H5Sb), C1A(H1Aa,H1Ab), C72(H72a,H72b)
7.d Aromatic/amide H refined with riding coordinates:
 C3(H3), C5(H5), C7(H7), C14(H14), C16(H16), C18(H18), C40(H40), C41(H41),
 C42(H42), C43(H43), C44(H44), C34(H34), C35(H35), C36(H36), C37(H37), C38(H38),
  C58(H58), C57(H57), C56(H56), C55(H55), C54(H54), C75(H75), C76(H76),
 C69(H69), C70(H70), C71(H71), C64(H64), C63(H63), C62(H62), C61(H61), C60(H60)
7.e Idealised Me refined as rotating group:
 C30(H30a,H30b,H30c), C31(H31a,H31b,H31c), C32(H32a,H32b,H32c), C26(H26a,H26b,
 H26c), C27(H27a,H27b,H27c), C28(H28a,H28b,H28c), C51(H51a,H51b,H51c), C50(H50a,
 H50b,H50c), C52(H52a,H52b,H52c), C48(H48a,H48b,H48c), C47(H47a,H47b,H47c),
 C46(H46a,H46b,H46c), C66(H66a,H66b,H66c), C65(H65a,H65b,H65c), C1S(H1Sa,H1Sb,
 H1Sc), C67(H67a,H67b,H67c), C68(H68a,H68b,H68c), C1B(H1Ba,H1Bb,H1Bc), C1C(H1Ca,
 H1Cb,H1Cc)
7.f Idealised tetrahedral OH refined as rotating group:
 O13(H13), O11(H11), O12(H12), O15(H15), O15A(H15A)
;
_olex2_submission_special_instructions 'No special instructions were received'

loop_
_space_group_symop_operation_xyz
'x, y, z'

loop_
_atom_site_label
_atom_site_type_symbol
_atom_site_fract_x
_atom_site_fract_y
_atom_site_fract_z
_atom_site_U_iso_or_equiv
_atom_site_adp_type
_atom_site_occupancy
_atom_site_site_symmetry_order
_atom_site_calc_flag
_atom_site_refinement_flags_posn
_atom_site_refinement_flags_adp
_atom_site_refinement_flags_occupancy
_atom_site_disorder_assembly
_atom_site_disorder_group
Co1 Co 0.45381(8) 0.64560(8) 0.57488(8) 0.0145(2) Uani 1 1 d . . . . .
Co2 Co 0.52285(13) 0.49086(11) 0.45092(12) 0.0148(2) Uani 1 1 d . . . . .
Co3 Co 0.59307(8) 0.33285(7) 0.32886(7) 0.0133(2) Uani 1 1 d . . . . .
O1 O 0.3184(6) 0.7169(6) 0.6535(6) 0.0192(14) Uani 1 1 d . . . . .
O2 O 0.5910(6) 0.5769(5) 0.4925(6) 0.0168(13) Uani 1 1 d . . . . .
O3 O 0.3820(6) 0.6098(5) 0.5000(6) 0.0169(13) Uani 1 1 d . . . . .
O4 O 0.4243(5) 0.5121(6) 0.7111(5) 0.0181(13) Uani 1 1 d . . . . .
O5 O 0.4633(6) 0.3881(5) 0.6261(6) 0.0197(14) Uani 1 1 d . . . . .
O6 O 0.7317(6) 0.2599(5) 0.2504(6) 0.0166(13) Uani 1 1 d . . . . .
O7 O 0.4558(6) 0.4007(6) 0.4121(5) 0.0176(13) Uani 1 1 d . . . . .
O8 O 0.6659(5) 0.3697(5) 0.4043(5) 0.0146(13) Uani 1 1 d . . . . .
O9 O 0.6242(6) 0.4632(5) 0.1928(5) 0.0178(13) Uani 1 1 d . . . . .
O10 O 0.5788(6) 0.5885(6) 0.2752(6) 0.0215(14) Uani 1 1 d . . . . .
N1 N 0.5439(7) 0.6747(7) 0.6335(7) 0.0192(16) Uani 1 1 d . . . . .
N2 N 0.4702(7) 0.7840(7) 0.4469(7) 0.0204(16) Uani 1 1 d . . . . .
H2A H 0.428735 0.838935 0.472302 0.024 Uiso 1 1 calc R U . . .
H2B H 0.542678 0.794961 0.415901 0.024 Uiso 1 1 calc R U . . .
N3 N 0.5026(7) 0.3001(6) 0.2734(6) 0.0148(15) Uani 1 1 d . . . . .
N4 N 0.5721(7) 0.2015(7) 0.4640(7) 0.0166(15) Uani 1 1 d . . . . .
H4A H 0.509675 0.213767 0.520757 0.020 Uiso 1 1 calc R U . . .
H4B H 0.564515 0.146808 0.449048 0.020 Uiso 1 1 calc R U . . .
C1 C 0.2986(8) 0.7288(7) 0.7517(8) 0.0176(17) Uani 1 1 d . . . . .
C2 C 0.1849(8) 0.7433(8) 0.8268(8) 0.0219(19) Uani 1 1 d . . . . .
C3 C 0.1660(8) 0.7623(8) 0.9266(8) 0.0234(18) Uani 1 1 d . . . . .
H3 H 0.091195 0.772360 0.974815 0.028 Uiso 1 1 calc R U . . .
C4 C 0.2534(8) 0.7671(8) 0.9582(7) 0.0245(18) Uani 1 1 d . . . . .
C5 C 0.3632(8) 0.7502(8) 0.8867(8) 0.0222(17) Uani 1 1 d . . . . .
H5 H 0.423250 0.751777 0.905110 0.027 Uiso 1 1 calc R U . . .
C6 C 0.3860(8) 0.7306(7) 0.7856(7) 0.0177(17) Uani 1 1 d . . . . .
C7 C 0.5080(8) 0.7066(8) 0.7187(8) 0.0197(18) Uani 1 1 d . . . . .
H7 H 0.561858 0.715590 0.740589 0.024 Uiso 1 1 calc R U . . .
C8 C 0.6670(8) 0.6460(8) 0.5749(8) 0.0187(18) Uani 1 1 d . . . . .
H8 H 0.707881 0.624523 0.628360 0.022 Uiso 1 1 calc R U . . .
C9 C 0.6710(8) 0.5448(7) 0.5500(8) 0.0174(18) Uani 1 1 d . . . . .
H9A H 0.746740 0.524664 0.501257 0.021 Uiso 1 1 calc R U . . .
H9B H 0.650055 0.482114 0.621331 0.021 Uiso 1 1 calc R U . . .
C10 C 0.4327(7) 0.7863(7) 0.3551(7) 0.0193(16) Uani 1 1 d . . . . .
H10 H 0.497818 0.754543 0.302484 0.023 Uiso 1 1 calc R U . . .
C11 C 0.3436(9) 0.7084(8) 0.4206(8) 0.0201(18) Uani 1 1 d . . . . .
H11A H 0.272926 0.744395 0.461995 0.024 Uiso 1 1 calc R U . . .
H11B H 0.329113 0.690487 0.366642 0.024 Uiso 1 1 calc R U . . .
C12 C 0.7470(8) 0.2293(7) 0.1657(8) 0.0174(17) Uani 1 1 d . . . . .
C13 C 0.8601(8) 0.2098(8) 0.0899(8) 0.0196(18) Uani 1 1 d . . . . .
C14 C 0.8763(8) 0.1699(7) 0.0057(8) 0.0214(17) Uani 1 1 d . . . . .
H14 H 0.950383 0.156496 -0.042254 0.026 Uiso 1 1 calc R U . . .
C15 C 0.7876(8) 0.1485(8) -0.0115(8) 0.0236(17) Uani 1 1 d . . . . .
C16 C 0.6784(8) 0.1714(8) 0.0592(8) 0.0239(18) Uani 1 1 d . . . . .
H16 H 0.617674 0.158560 0.049962 0.029 Uiso 1 1 calc R U . . .
C17 C 0.6558(8) 0.2141(8) 0.1459(7) 0.0182(17) Uani 1 1 d . . . . .
C18 C 0.5383(8) 0.2476(7) 0.2042(8) 0.0177(17) Uani 1 1 d . . . . .
H18 H 0.483774 0.229612 0.190229 0.021 Uiso 1 1 calc R U . . .
C19 C 0.3795(7) 0.3427(8) 0.3185(8) 0.0160(17) Uani 1 1 d . . . . .
H19 H 0.343009 0.283976 0.388905 0.019 Uiso 1 1 calc R U . . .
C20 C 0.3777(8) 0.4372(8) 0.3525(8) 0.0187(18) Uani 1 1 d . . . . .
H20A H 0.399494 0.502292 0.284061 0.022 Uiso 1 1 calc R U . . .
H20B H 0.301784 0.456357 0.401748 0.022 Uiso 1 1 calc R U . . .
C21 C 0.6746(7) 0.1709(7) 0.4987(7) 0.0188(15) Uani 1 1 d D . . . .
H21A H 0.739416 0.151227 0.436843 0.023 Uiso 0.53(6) 1 calc R U P A 2
H21 H 0.740599 0.145035 0.441923 0.023 Uiso 0.47(6) 1 calc R U P A 1
C22 C 0.6934(8) 0.2780(8) 0.4966(8) 0.0191(18) Uani 1 1 d . . . . .
H22A H 0.646004 0.288293 0.569360 0.023 Uiso 1 1 calc R U . . .
H22B H 0.772279 0.273240 0.486975 0.023 Uiso 1 1 calc R U . . .
C29 C 0.2240(9) 0.7864(8) 1.0704(8) 0.029(2) Uani 1 1 d . . . . .
C30 C 0.3320(11) 0.7751(11) 1.0957(9) 0.040(3) Uani 1 1 d . . . . .
H30A H 0.367169 0.699300 1.114606 0.060 Uiso 1 1 calc R U . . .
H30B H 0.311622 0.798277 1.159561 0.060 Uiso 1 1 calc R U . . .
H30C H 0.384335 0.820895 1.028768 0.060 Uiso 1 1 calc R U . . .
C31 C 0.1564(15) 0.9031(11) 1.0570(12) 0.053(4) Uani 1 1 d . . . . .
H31A H 0.207552 0.957262 1.008560 0.079 Uiso 1 1 calc R U . . .
H31B H 0.118009 0.909932 1.131508 0.079 Uiso 1 1 calc R U . . .
H31C H 0.101404 0.914813 1.022435 0.079 Uiso 1 1 calc R U . . .
C32 C 0.1516(10) 0.6989(10) 1.1733(8) 0.037(2) Uani 1 1 d . . . . .
H32A H 0.083641 0.703089 1.160410 0.055 Uiso 1 1 calc R U . . .
H32B H 0.131529 0.712817 1.242822 0.055 Uiso 1 1 calc R U . . .
H32C H 0.194502 0.626456 1.180896 0.055 Uiso 1 1 calc R U . . .
C25 C 0.0850(9) 0.7343(9) 0.8008(9) 0.024(2) Uani 1 1 d . . . . .
C26 C -0.0273(10) 0.7461(13) 0.8942(11) 0.040(3) Uani 1 1 d . . . . .
H26A H -0.041899 0.818110 0.898610 0.060 Uiso 1 1 calc R U . . .
H26B H -0.024612 0.690347 0.966875 0.060 Uiso 1 1 calc R U . . .
H26C H -0.086842 0.737233 0.876526 0.060 Uiso 1 1 calc R U . . .
C27 C 0.0756(10) 0.8306(11) 0.6856(10) 0.034(3) Uani 1 1 d . . . . .
H27A H 0.007118 0.830835 0.675837 0.052 Uiso 1 1 calc R U . . .
H27B H 0.140185 0.819380 0.621385 0.052 Uiso 1 1 calc R U . . .
H27C H 0.073643 0.900323 0.689501 0.052 Uiso 1 1 calc R U . . .
C28 C 0.1038(10) 0.6219(10) 0.7909(11) 0.036(3) Uani 1 1 d . . . . .
H28A H 0.099020 0.564541 0.864799 0.054 Uiso 1 1 calc R U . . .
H28B H 0.177749 0.611010 0.735734 0.054 Uiso 1 1 calc R U . . .
H28C H 0.046646 0.619195 0.766018 0.054 Uiso 1 1 calc R U . . .
C39 C 0.3948(8) 0.9034(8) 0.2856(8) 0.0179(17) Uani 1 1 d . . . . .
C40 C 0.3048(8) 0.9701(8) 0.3395(8) 0.0263(19) Uani 1 1 d . . . . .
H40 H 0.266485 0.941512 0.418644 0.032 Uiso 1 1 calc R U . . .
C41 C 0.2724(8) 1.0777(8) 0.2765(9) 0.030(2) Uani 1 1 d . . . . .
H41 H 0.214599 1.122133 0.314016 0.036 Uiso 1 1 calc R U . . .
C42 C 0.3254(9) 1.1210(8) 0.1567(9) 0.029(2) Uani 1 1 d . . . . .
H42 H 0.301375 1.192672 0.113722 0.034 Uiso 1 1 calc R U . . .
C43 C 0.4138(9) 1.0553(9) 0.1038(9) 0.029(2) Uani 1 1 d . . . . .
H43 H 0.451383 1.083889 0.024568 0.035 Uiso 1 1 calc R U . . .
C44 C 0.4477(9) 0.9477(8) 0.1664(8) 0.0235(18) Uani 1 1 d . . . . .
H44 H 0.506645 0.904282 0.128525 0.028 Uiso 1 1 calc R U . . .
C33 C 0.7154(7) 0.7420(7) 0.4681(8) 0.0212(16) Uani 1 1 d . . . . .
C34 C 0.7756(11) 0.7313(9) 0.3614(10) 0.039(3) Uani 1 1 d . . . . .
H34 H 0.788419 0.662872 0.354426 0.047 Uiso 1 1 calc R U . . .
C35 C 0.8168(12) 0.8214(10) 0.2650(10) 0.047(3) Uani 1 1 d . . . . .
H35 H 0.860173 0.811623 0.194881 0.056 Uiso 1 1 calc R U . . .
C36 C 0.7955(11) 0.9245(10) 0.2701(10) 0.040(3) Uani 1 1 d . . . . .
H36 H 0.820400 0.985214 0.204051 0.048 Uiso 1 1 calc R U . . .
C37 C 0.7364(9) 0.9356(8) 0.3756(9) 0.033(2) Uani 1 1 d . . . . .
H37 H 0.724222 1.004443 0.381494 0.039 Uiso 1 1 calc R U . . .
C38 C 0.6946(10) 0.8470(9) 0.4732(9) 0.033(2) Uani 1 1 d . . . . .
H38 H 0.652040 0.857524 0.543103 0.039 Uiso 1 1 calc R U . . .
C49 C 0.8077(9) 0.1070(11) -0.1067(10) 0.038(3) Uani 1 1 d . . . . .
C51 C 0.7548(12) 0.0001(15) -0.0511(15) 0.063(5) Uani 1 1 d . . . . .
H51A H 0.794691 -0.056750 -0.002211 0.095 Uiso 1 1 calc R U . . .
H51B H 0.760365 -0.023272 -0.110424 0.095 Uiso 1 1 calc R U . . .
H51C H 0.676205 0.013241 -0.005918 0.095 Uiso 1 1 calc R U . . .
C50 C 0.9355(11) 0.0795(13) -0.1702(11) 0.045(3) Uani 1 1 d . . . . .
H50A H 0.969816 0.146257 -0.211505 0.067 Uiso 1 1 calc R U . . .
H50B H 0.944853 0.046544 -0.223572 0.067 Uiso 1 1 calc R U . . .
H50C H 0.971472 0.028576 -0.115056 0.067 Uiso 1 1 calc R U . . .
C52 C 0.7497(16) 0.1930(18) -0.1935(14) 0.073(6) Uani 1 1 d . . . . .
H52A H 0.670565 0.210865 -0.152922 0.109 Uiso 1 1 calc R U . . .
H52B H 0.756972 0.162761 -0.248375 0.109 Uiso 1 1 calc R U . . .
H52C H 0.785460 0.258805 -0.233334 0.109 Uiso 1 1 calc R U . . .
C45 C 0.9622(9) 0.2341(9) 0.1000(8) 0.0223(19) Uani 1 1 d . . . . .
C48 C 1.0771(9) 0.2132(10) 0.0059(9) 0.030(2) Uani 1 1 d . . . . .
H48A H 1.134793 0.242881 0.006476 0.044 Uiso 1 1 calc R U . . .
H48B H 1.068400 0.248826 -0.068552 0.044 Uiso 1 1 calc R U . . .
H48C H 1.098857 0.135017 0.021789 0.044 Uiso 1 1 calc R U . . .
C47 C 0.9734(10) 0.1675(10) 0.2175(9) 0.032(2) Uani 1 1 d . . . . .
H47A H 0.999709 0.091313 0.224613 0.047 Uiso 1 1 calc R U . . .
H47B H 0.900656 0.173192 0.276256 0.047 Uiso 1 1 calc R U . . .
H47C H 1.026902 0.195701 0.226242 0.047 Uiso 1 1 calc R U . . .
C46 C 0.9401(10) 0.3599(10) 0.0819(11) 0.033(2) Uani 1 1 d . . . . .
H46A H 1.003406 0.379089 0.084690 0.050 Uiso 1 1 calc R U . . .
H46B H 0.872084 0.374498 0.141801 0.050 Uiso 1 1 calc R U . . .
H46C H 0.931123 0.403209 0.008128 0.050 Uiso 1 1 calc R U . . .
C53 C 0.3154(7) 0.3785(7) 0.2368(7) 0.0173(15) Uani 1 1 d . . . . .
C58 C 0.2066(7) 0.3517(7) 0.2783(8) 0.0223(17) Uani 1 1 d . . . . .
H58 H 0.174731 0.309115 0.355573 0.027 Uiso 1 1 calc R U . . .
C57 C 0.1450(8) 0.3892(8) 0.2033(9) 0.0285(19) Uani 1 1 d . . . . .
H57 H 0.072007 0.371302 0.231579 0.034 Uiso 1 1 calc R U . . .
C56 C 0.1906(10) 0.4518(8) 0.0888(10) 0.031(2) Uani 1 1 d . . . . .
H56 H 0.148824 0.476117 0.039945 0.037 Uiso 1 1 calc R U . . .
C55 C 0.2985(8) 0.4783(7) 0.0467(8) 0.0225(17) Uani 1 1 d . . . . .
H55 H 0.329945 0.519882 -0.031014 0.027 Uiso 1 1 calc R U . . .
C54 C 0.3616(8) 0.4429(7) 0.1205(7) 0.0226(17) Uani 1 1 d . . . . .
H54 H 0.433861 0.462299 0.091912 0.027 Uiso 1 1 calc R U . . .
C74 C 0.672(5) 0.074(4) 0.610(3) 0.023(5) Uani 0.53(6) 1 d D . P A 2
C75 C 0.753(3) -0.0195(19) 0.607(3) 0.031(5) Uani 0.53(6) 1 d D . P A 2
H75 H 0.813772 -0.017787 0.538680 0.038 Uiso 0.53(6) 1 calc R U P A 2
C76 C 0.744(4) -0.1144(19) 0.703(4) 0.042(8) Uani 0.53(6) 1 d D . P A 2
H76 H 0.799136 -0.175950 0.699632 0.051 Uiso 0.53(6) 1 calc R U P A 2
C69 C 0.660(4) -0.120(2) 0.801(3) 0.042(9) Uani 0.53(6) 1 d D . P A 2
H69 H 0.657690 -0.182294 0.866731 0.050 Uiso 0.53(6) 1 calc R U P A 2
C70 C 0.571(4) -0.028(3) 0.8038(19) 0.040(7) Uani 0.53(6) 1 d D . P A 2
H70 H 0.507806 -0.034532 0.871072 0.049 Uiso 0.53(6) 1 calc R U P A 2
C71 C 0.576(3) 0.068(2) 0.711(2) 0.030(6) Uani 0.53(6) 1 d D . P A 2
H71 H 0.517466 0.126953 0.713780 0.036 Uiso 0.53(6) 1 calc R U P A 2
C59 C 0.650(5) 0.077(4) 0.617(3) 0.023(5) Uani 0.47(6) 1 d D . P A 1
C64 C 0.727(3) -0.019(2) 0.637(3) 0.029(4) Uani 0.47(6) 1 d D . P A 1
H64 H 0.796336 -0.026245 0.579298 0.035 Uiso 0.47(6) 1 calc R U P A 1
C63 C 0.702(3) -0.106(2) 0.743(3) 0.029(4) Uani 0.47(6) 1 d D . P A 1
H63 H 0.750770 -0.172607 0.752217 0.035 Uiso 0.47(6) 1 calc R U P A 1
C62 C 0.610(3) -0.095(2) 0.829(2) 0.029(4) Uani 0.47(6) 1 d D . P A 1
H62 H 0.595199 -0.152839 0.900329 0.035 Uiso 0.47(6) 1 calc R U P A 1
C61 C 0.533(3) 0.006(3) 0.815(2) 0.029(4) Uani 0.47(6) 1 d D . P A 1
H61 H 0.467972 0.014084 0.877492 0.035 Uiso 0.47(6) 1 calc R U P A 1
C60 C 0.553(3) 0.091(3) 0.711(2) 0.029(4) Uani 0.47(6) 1 d D . P A 1
H60 H 0.503790 0.157670 0.702167 0.035 Uiso 0.47(6) 1 calc R U P A 1
C23 C 0.4295(8) 0.4179(8) 0.7114(8) 0.0194(19) Uani 1 1 d . . . . .
C66 C 0.3956(10) 0.3290(8) 0.8301(9) 0.027(2) Uani 1 1 d . . . . .
H66A H 0.461366 0.294073 0.853016 0.040 Uiso 1 1 calc R U . . .
H66B H 0.364176 0.274621 0.827856 0.040 Uiso 1 1 calc R U . . .
H66C H 0.339709 0.361830 0.884602 0.040 Uiso 1 1 calc R U . . .
C24 C 0.6145(8) 0.5616(7) 0.1899(8) 0.0171(18) Uani 1 1 d . . . . .
C65 C 0.6542(11) 0.6466(9) 0.0698(9) 0.032(3) Uani 1 1 d . . . . .
H65A H 0.735869 0.636861 0.039513 0.048 Uiso 1 1 calc R U . . .
H65B H 0.626182 0.719609 0.072960 0.048 Uiso 1 1 calc R U . . .
H65C H 0.625780 0.637203 0.020577 0.048 Uiso 1 1 calc R U . . .
Cl1S Cl 0.8121(3) 0.5487(3) -0.1875(3) 0.0523(8) Uani 1 1 d . . . . .
Cl2S Cl 0.6086(2) 0.4576(2) -0.1240(2) 0.0398(6) Uani 1 1 d . . . . .
C4S C 0.7256(10) 0.4464(10) -0.0835(10) 0.036(2) Uani 1 1 d . . . . .
H4SA H 0.697396 0.454794 -0.009162 0.044 Uiso 1 1 calc R U . . .
H4SB H 0.770175 0.373674 -0.076263 0.044 Uiso 1 1 calc R U . . .
Cl3S Cl 0.3935(4) 1.0085(3) 0.5452(3) 0.0636(10) Uani 1 1 d . . . . .
Cl4S Cl 0.2641(4) 1.1332(5) 0.6996(6) 0.0942(18) Uani 1 1 d . . . . .
O13 O 0.0669(9) 0.1562(11) 0.5295(9) 0.074(4) Uani 1 1 d . . . . .
H13 H 0.034879 0.218182 0.529982 0.111 Uiso 1 1 calc R U . . .
C1S C 0.0016(16) 0.1078(15) 0.5088(13) 0.066(5) Uani 1 1 d . . . . .
H1SA H -0.018072 0.158250 0.441965 0.100 Uiso 1 1 calc R U . . .
H1SB H -0.066601 0.090949 0.574534 0.100 Uiso 1 1 calc R U . . .
H1SC H 0.044434 0.040801 0.495748 0.100 Uiso 1 1 calc R U . . .
C5S C 0.2657(16) 1.0286(13) 0.6563(16) 0.061(4) Uani 1 1 d . . . . .
H5SA H 0.202234 1.047424 0.629604 0.074 Uiso 1 1 calc R U . . .
H5SB H 0.255813 0.959829 0.722310 0.074 Uiso 1 1 calc R U . . .
O11 O 0.1873(9) 0.5223(9) 0.5763(8) 0.048(2) Uani 1 1 d . . . . .
H11 H 0.239779 0.548521 0.569766 0.072 Uiso 1 1 calc R U . . .
C67 C 0.1778(17) 0.4190(16) 0.6666(17) 0.070(5) Uani 1 1 d . . . . .
H67A H 0.215193 0.361079 0.635349 0.105 Uiso 1 1 calc R U . . .
H67B H 0.098906 0.410705 0.708568 0.105 Uiso 1 1 calc R U . . .
H67C H 0.212912 0.414424 0.717760 0.105 Uiso 1 1 calc R U . . .
O12 O 0.8556(7) 0.4650(7) 0.3153(7) 0.0331(17) Uani 1 1 d . . . . .
H12 H 0.795424 0.443791 0.333491 0.050 Uiso 1 1 calc R U . . .
C68 C 0.8736(11) 0.5567(10) 0.2085(11) 0.037(3) Uani 1 1 d . . . . .
H68A H 0.889190 0.531607 0.147172 0.056 Uiso 1 1 calc R U . . .
H68B H 0.937059 0.589204 0.193469 0.056 Uiso 1 1 calc R U . . .
H68C H 0.806662 0.610952 0.213050 0.056 Uiso 1 1 calc R U . . .
O14 O -0.0455(8) 0.3722(10) 0.4892(9) 0.063(3) Uani 1 1 d . . . . .
H14A H -0.078171 0.405271 0.441857 0.094 Uiso 1 1 d R U . . .
C2S C -0.0115(17) 0.443(3) 0.503(3) 0.128(13) Uani 1 1 d . . . . .
H2SA H -0.073810 0.499476 0.519342 0.192 Uiso 1 1 d R U . . .
H2SB H 0.047924 0.476168 0.433534 0.192 Uiso 1 1 d R U . . .
H2SC H 0.017102 0.406756 0.565995 0.192 Uiso 1 1 d R U . . .
O15 O -0.0144(17) 0.6854(15) 0.5762(15) 0.055(5) Uani 0.54(2) 1 d D U P B 3
H15 H 0.035515 0.631762 0.575485 0.083 Uiso 0.54(2) 1 calc R U P B 3
C1A C 0.008(2) 0.7666(18) 0.4630(18) 0.047(4) Uani 0.54(2) 1 d D U P B 3
H1AA H -0.067424 0.791414 0.456299 0.056 Uiso 0.54(2) 1 calc R U P B 3
H1AB H 0.047332 0.721972 0.414641 0.056 Uiso 0.54(2) 1 calc R U P B 3
C1B C 0.0619(19) 0.8687(17) 0.3938(19) 0.035(4) Uani 0.54(2) 1 d D U P B 3
H1BA H 0.019873 0.921257 0.344898 0.053 Uiso 0.54(2) 1 calc R U P B 3
H1BB H 0.138680 0.851135 0.347007 0.053 Uiso 0.54(2) 1 calc R U P B 3
H1BC H 0.062473 0.899986 0.444512 0.053 Uiso 0.54(2) 1 calc R U P B 3
O15A O -0.088(2) 0.725(3) 0.5924(18) 0.067(7) Uani 0.46(2) 1 d D U P B 4
H15A H -0.138059 0.685998 0.622081 0.101 Uiso 0.46(2) 1 calc R U P B 4
C72 C -0.004(4) 0.703(3) 0.490(3) 0.086(9) Uani 0.46(2) 1 d D U P B 4
H72A H 0.057201 0.745494 0.462984 0.103 Uiso 0.46(2) 1 calc R U P B 4
H72B H -0.039288 0.735173 0.431612 0.103 Uiso 0.46(2) 1 calc R U P B 4
C1C C 0.051(4) 0.590(3) 0.491(4) 0.101(11) Uani 0.46(2) 1 d D U P B 4
H1CA H 0.041146 0.577141 0.431790 0.151 Uiso 0.46(2) 1 calc R U P B 4
H1CB H 0.016771 0.536340 0.564792 0.151 Uiso 0.46(2) 1 calc R U P B 4
H1CC H 0.130870 0.582537 0.476467 0.151 Uiso 0.46(2) 1 calc R U P B 4

loop_
_atom_site_aniso_label
_atom_site_aniso_U_11
_atom_site_aniso_U_22
_atom_site_aniso_U_33
_atom_site_aniso_U_23
_atom_site_aniso_U_13
_atom_site_aniso_U_12
Co1 0.0176(6) 0.0125(5) 0.0126(5) -0.0039(4) -0.0068(4) 0.0001(4)
Co2 0.0186(4) 0.0121(4) 0.0114(4) -0.0029(3) -0.0050(3) -0.0014(3)
Co3 0.0148(6) 0.0122(5) 0.0108(5) -0.0031(4) -0.0038(4) -0.0011(4)
O1 0.022(3) 0.024(4) 0.016(3) -0.009(3) -0.010(3) -0.001(3)
O2 0.022(3) 0.013(3) 0.016(3) -0.006(3) -0.011(3) 0.003(3)
O3 0.023(4) 0.012(3) 0.017(3) -0.002(3) -0.012(3) 0.000(3)
O4 0.015(3) 0.019(3) 0.012(3) -0.002(2) -0.001(2) -0.001(3)
O5 0.029(4) 0.012(3) 0.016(3) -0.001(2) -0.010(3) -0.003(3)
O6 0.017(3) 0.015(3) 0.016(3) -0.006(3) -0.006(3) 0.002(3)
O7 0.021(3) 0.018(3) 0.013(3) -0.005(3) -0.005(3) -0.002(3)
O8 0.017(3) 0.015(3) 0.011(3) -0.002(2) -0.005(2) -0.004(2)
O9 0.028(4) 0.011(3) 0.014(3) -0.002(2) -0.010(3) -0.001(3)
O10 0.026(4) 0.020(3) 0.013(3) -0.006(3) -0.002(3) -0.001(3)
N1 0.021(4) 0.015(4) 0.022(4) -0.004(3) -0.012(3) -0.001(3)
N2 0.022(4) 0.013(4) 0.025(4) -0.003(3) -0.010(3) -0.005(3)
N3 0.014(4) 0.015(4) 0.013(3) -0.004(3) -0.004(3) -0.002(3)
N4 0.019(4) 0.018(4) 0.012(3) -0.005(3) -0.007(3) 0.000(3)
C1 0.024(4) 0.011(4) 0.016(4) -0.006(3) -0.006(3) 0.000(3)
C2 0.021(5) 0.023(5) 0.019(4) -0.007(4) -0.007(3) -0.001(3)
C3 0.026(4) 0.022(4) 0.017(4) -0.008(3) -0.003(3) -0.001(4)
C4 0.033(5) 0.024(4) 0.015(4) -0.007(3) -0.006(3) -0.005(4)
C5 0.028(4) 0.022(4) 0.020(4) -0.006(3) -0.008(3) -0.009(4)
C6 0.020(4) 0.018(4) 0.012(4) -0.006(3) -0.002(3) -0.002(3)
C7 0.014(4) 0.024(5) 0.019(4) -0.005(3) -0.005(3) -0.005(3)
C8 0.020(4) 0.020(4) 0.016(4) -0.006(3) -0.005(3) -0.003(3)
C9 0.018(4) 0.012(4) 0.016(4) -0.001(3) -0.009(3) 0.005(3)
C10 0.021(4) 0.018(4) 0.011(3) 0.000(3) -0.005(3) 0.000(3)
C11 0.026(5) 0.015(4) 0.021(4) -0.003(3) -0.014(4) -0.001(3)
C12 0.022(4) 0.011(4) 0.014(4) 0.001(3) -0.006(3) -0.002(3)
C13 0.019(4) 0.017(4) 0.021(4) -0.004(3) -0.010(3) 0.000(3)
C14 0.024(4) 0.018(4) 0.019(4) -0.006(3) -0.008(3) 0.001(3)
C15 0.026(4) 0.026(5) 0.019(4) -0.012(4) -0.006(3) 0.000(4)
C16 0.024(4) 0.031(5) 0.025(4) -0.019(4) -0.010(4) 0.000(4)
C17 0.018(4) 0.022(4) 0.013(4) -0.007(3) 0.001(3) -0.009(3)
C18 0.018(4) 0.016(4) 0.021(4) -0.008(3) -0.008(3) 0.000(3)
C19 0.012(4) 0.017(4) 0.015(4) -0.005(3) -0.004(3) 0.002(3)
C20 0.016(4) 0.022(5) 0.021(4) -0.012(4) -0.007(4) 0.001(4)
C21 0.022(4) 0.015(4) 0.016(4) 0.001(3) -0.012(3) -0.001(3)
C22 0.021(4) 0.019(4) 0.017(4) -0.005(3) -0.009(3) 0.001(3)
C29 0.036(5) 0.028(5) 0.018(4) -0.012(4) -0.003(4) -0.004(4)
C30 0.054(7) 0.053(7) 0.020(5) -0.016(5) -0.002(5) -0.027(6)
C31 0.079(11) 0.043(7) 0.038(6) -0.030(6) -0.018(7) 0.009(7)
C32 0.039(6) 0.048(6) 0.018(4) -0.014(4) 0.001(4) -0.011(5)
C25 0.017(5) 0.033(5) 0.021(4) -0.009(4) -0.008(4) 0.000(4)
C26 0.019(5) 0.066(8) 0.028(5) -0.015(5) -0.003(4) -0.007(5)
C27 0.021(5) 0.046(7) 0.025(5) -0.012(5) -0.005(4) 0.005(4)
C28 0.031(6) 0.037(6) 0.039(6) -0.008(5) -0.012(5) -0.013(5)
C39 0.019(4) 0.017(4) 0.017(4) -0.004(3) -0.009(3) -0.001(3)
C40 0.023(4) 0.020(4) 0.020(4) -0.004(3) 0.000(3) 0.001(3)
C41 0.025(5) 0.022(4) 0.030(5) -0.004(4) -0.006(4) 0.002(4)
C42 0.034(5) 0.016(4) 0.029(5) 0.000(4) -0.016(4) 0.001(4)
C43 0.031(5) 0.027(5) 0.022(4) -0.002(4) -0.011(4) -0.002(4)
C44 0.032(5) 0.015(4) 0.019(4) -0.004(3) -0.011(4) 0.001(3)
C33 0.021(4) 0.019(4) 0.026(4) -0.007(3) -0.012(3) -0.001(3)
C34 0.046(6) 0.027(5) 0.033(5) -0.015(4) 0.004(5) -0.008(4)
C35 0.059(8) 0.032(6) 0.023(5) -0.007(4) 0.012(5) -0.014(5)
C36 0.044(7) 0.031(6) 0.032(6) -0.010(5) 0.002(5) -0.014(5)
C37 0.033(5) 0.022(5) 0.039(5) -0.012(4) -0.006(4) -0.005(4)
C38 0.040(6) 0.028(5) 0.028(5) -0.013(4) -0.005(4) -0.005(4)
C49 0.032(5) 0.053(7) 0.044(6) -0.039(6) -0.016(5) 0.014(5)
C51 0.039(7) 0.092(11) 0.081(10) -0.075(10) 0.008(7) -0.014(7)
C50 0.035(6) 0.067(9) 0.039(6) -0.038(6) -0.007(5) 0.003(6)
C52 0.071(10) 0.113(14) 0.050(8) -0.062(10) -0.037(8) 0.042(10)
C45 0.018(5) 0.029(5) 0.018(4) -0.010(4) -0.003(4) -0.004(4)
C48 0.018(5) 0.039(6) 0.024(5) -0.011(4) -0.001(4) -0.002(4)
C47 0.025(5) 0.039(6) 0.025(5) -0.001(4) -0.016(4) 0.000(4)
C46 0.027(5) 0.032(6) 0.044(6) -0.017(5) -0.010(5) -0.008(4)
C53 0.014(3) 0.017(4) 0.018(4) -0.006(3) -0.003(3) 0.000(3)
C58 0.016(4) 0.024(4) 0.020(4) -0.007(3) 0.001(3) -0.005(3)
C57 0.022(4) 0.031(5) 0.035(5) -0.008(4) -0.015(4) -0.006(4)
C56 0.039(6) 0.022(5) 0.034(5) -0.005(4) -0.019(5) -0.005(4)
C55 0.028(4) 0.017(4) 0.021(4) -0.003(3) -0.009(3) -0.006(3)
C54 0.022(4) 0.024(4) 0.018(4) -0.005(3) -0.004(3) -0.007(3)
C74 0.035(16) 0.014(4) 0.024(5) 0.002(4) -0.020(5) -0.007(6)
C75 0.047(14) 0.019(8) 0.029(11) -0.001(8) -0.026(10) 0.000(7)
C76 0.054(17) 0.021(9) 0.044(15) 0.014(9) -0.035(13) -0.007(9)
C69 0.07(2) 0.022(10) 0.039(12) 0.008(9) -0.037(13) -0.013(11)
C70 0.070(19) 0.024(12) 0.020(8) 0.010(8) -0.020(10) -0.017(12)
C71 0.039(14) 0.018(12) 0.024(8) 0.006(8) -0.011(7) -0.013(8)
C59 0.035(16) 0.014(4) 0.024(5) 0.002(4) -0.020(5) -0.007(6)
C64 0.038(8) 0.021(6) 0.026(6) -0.002(5) -0.016(5) -0.003(5)
C63 0.038(8) 0.021(6) 0.026(6) -0.002(5) -0.016(5) -0.003(5)
C62 0.038(8) 0.021(6) 0.026(6) -0.002(5) -0.016(5) -0.003(5)
C61 0.038(8) 0.021(6) 0.026(6) -0.002(5) -0.016(5) -0.003(5)
C60 0.038(8) 0.021(6) 0.026(6) -0.002(5) -0.016(5) -0.003(5)
C23 0.014(4) 0.021(5) 0.016(4) 0.000(4) -0.006(3) -0.003(4)
C66 0.036(6) 0.019(5) 0.017(4) -0.004(4) -0.003(4) -0.004(4)
C24 0.024(5) 0.010(4) 0.014(4) -0.001(3) -0.006(4) -0.002(3)
C65 0.051(7) 0.021(5) 0.012(4) 0.006(4) -0.005(5) -0.016(5)
Cl1S 0.055(2) 0.059(2) 0.0374(15) -0.0032(14) -0.0159(14) -0.0211(16)
Cl2S 0.0326(12) 0.0424(14) 0.0282(12) -0.0020(10) -0.0088(10) -0.0021(10)
C4S 0.036(6) 0.035(6) 0.033(5) -0.007(5) -0.016(4) 0.001(4)
Cl3S 0.080(3) 0.055(2) 0.0570(19) -0.0276(17) 0.0015(18) -0.0366(19)
Cl4S 0.069(3) 0.084(3) 0.138(5) -0.078(4) -0.002(3) -0.013(2)
O13 0.042(5) 0.089(8) 0.043(5) 0.012(6) -0.011(5) -0.008(5)
C1S 0.075(11) 0.069(10) 0.033(7) 0.001(7) -0.030(7) 0.008(8)
C5S 0.073(11) 0.037(7) 0.073(11) -0.020(7) -0.016(8) -0.018(7)
O11 0.046(6) 0.063(6) 0.033(5) -0.017(4) 0.000(4) -0.026(5)
C67 0.071(11) 0.068(11) 0.073(11) 0.003(9) -0.037(10) -0.036(9)
O12 0.029(4) 0.043(5) 0.027(4) -0.009(3) -0.006(3) -0.016(3)
C68 0.038(6) 0.032(6) 0.036(6) -0.012(5) -0.001(5) -0.013(5)
O14 0.036(5) 0.086(8) 0.053(6) -0.020(6) -0.014(4) 0.000(5)
C2S 0.057(11) 0.21(3) 0.21(3) -0.18(3) -0.068(15) 0.057(14)
O15 0.038(8) 0.053(8) 0.048(8) -0.010(6) -0.007(6) 0.005(6)
C1A 0.035(7) 0.048(8) 0.043(8) -0.008(6) -0.013(6) 0.000(6)
C1B 0.033(8) 0.041(8) 0.038(8) -0.013(6) -0.020(6) -0.004(6)
O15A 0.051(13) 0.107(18) 0.037(10) -0.014(10) -0.005(8) -0.036(12)
C72 0.063(14) 0.113(18) 0.051(11) -0.012(12) -0.002(10) -0.025(13)
C1C 0.071(16) 0.108(19) 0.057(14) -0.002(14) 0.014(13) -0.020(15)

loop_
_atom_type_symbol
_atom_type_description
_atom_type_scat_dispersion_real
_atom_type_scat_dispersion_imag
_atom_type_scat_source
C C 0.0033 0.0016 'International Tables Vol C Tables 4.2.6.8 and 6.1.1.4'
H H 0.0000 0.0000 'International Tables Vol C Tables 4.2.6.8 and 6.1.1.4'
Cl Cl 0.1484 0.1585 'International Tables Vol C Tables 4.2.6.8 and 6.1.1.4'
Co Co 0.3494 0.9721 'International Tables Vol C Tables 4.2.6.8 and 6.1.1.4'
N N 0.0061 0.0033 'International Tables Vol C Tables 4.2.6.8 and 6.1.1.4'
O O 0.0106 0.0060 'International Tables Vol C Tables 4.2.6.8 and 6.1.1.4'

loop_
_geom_angle_atom_site_label_1
_geom_angle_atom_site_label_2
_geom_angle_atom_site_label_3
_geom_angle
_geom_angle_site_symmetry_1
_geom_angle_site_symmetry_3
_geom_angle_publ_flag
O1 Co1 O2 178.6(3) . . ?
O1 Co1 O3 93.7(3) . . ?
O1 Co1 O4 87.6(3) . . ?
O1 Co1 N1 94.3(3) . . ?
O1 Co1 N2 87.3(3) . . ?
O2 Co1 O3 86.3(3) . . ?
O2 Co1 O4 93.8(3) . . ?
O2 Co1 N2 91.3(3) . . ?
O3 Co1 O4 94.1(3) . . ?
O3 Co1 N2 85.9(3) . . ?
N1 Co1 O2 85.7(3) . . ?
N1 Co1 O3 171.8(4) . . ?
N1 Co1 O4 87.9(3) . . ?
N1 Co1 N2 92.8(4) . . ?
N2 Co1 O4 174.9(3) . . ?
O2 Co2 O3 77.4(3) . . ?
O2 Co2 O5 90.1(3) . . ?
O2 Co2 O7 178.5(3) . . ?
O2 Co2 O8 101.9(3) . . ?
O2 Co2 O10 92.5(3) . . ?
O3 Co2 O8 179.0(3) . . ?
O5 Co2 O3 85.2(3) . . ?
O5 Co2 O8 94.0(3) . . ?
O7 Co2 O3 103.4(3) . . ?
O7 Co2 O5 88.7(3) . . ?
O7 Co2 O8 77.2(3) . . ?
O7 Co2 O10 88.6(3) . . ?
O10 Co2 O3 95.4(3) . . ?
O10 Co2 O5 177.4(3) . . ?
O10 Co2 O8 85.4(3) . . ?
O6 Co3 O8 93.0(3) . . ?
O6 Co3 O9 87.0(3) . . ?
O6 Co3 N4 90.4(3) . . ?
O7 Co3 O6 177.8(3) . . ?
O7 Co3 O8 86.2(3) . . ?
O7 Co3 O9 95.2(3) . . ?
O7 Co3 N4 87.4(3) . . ?
O9 Co3 O8 94.2(3) . . ?
N3 Co3 O6 94.9(3) . . ?
N3 Co3 O7 85.9(3) . . ?
N3 Co3 O8 171.6(3) . . ?
N3 Co3 O9 89.2(3) . . ?
N3 Co3 N4 93.7(3) . . ?
N4 Co3 O8 83.2(3) . . ?
N4 Co3 O9 176.2(3) . . ?
C1 O1 Co1 124.6(6) . . ?
Co1 O2 Co2 98.0(3) . . ?
C9 O2 Co1 108.9(5) . . ?
C9 O2 Co2 132.8(6) . . ?
Co1 O3 Co2 93.3(3) . . ?
C11 O3 Co1 109.7(5) . . ?
C11 O3 Co2 124.3(6) . . ?
C23 O4 Co1 125.5(6) . . ?
C23 O5 Co2 125.7(6) . . ?
C12 O6 Co3 125.2(6) . . ?
Co3 O7 Co2 98.5(3) . . ?
C20 O7 Co2 129.1(6) . . ?
C20 O7 Co3 108.9(5) . . ?
Co3 O8 Co2 92.6(3) . . ?
C22 O8 Co2 116.8(5) . . ?
C22 O8 Co3 113.7(6) . . ?
C24 O9 Co3 126.2(6) . . ?
C24 O10 Co2 129.5(6) . . ?
C7 N1 Co1 126.3(7) . . ?
C7 N1 C8 121.7(8) . . ?
C8 N1 Co1 111.8(6) . . ?
Co1 N2 H2A 109.3 . . ?
Co1 N2 H2B 109.3 . . ?
H2A N2 H2B 107.9 . . ?
C10 N2 Co1 111.8(6) . . ?
C10 N2 H2A 109.3 . . ?
C10 N2 H2B 109.3 . . ?
C18 N3 Co3 125.9(7) . . ?
C18 N3 C19 121.2(8) . . ?
C19 N3 Co3 112.9(6) . . ?
Co3 N4 H4A 110.2 . . ?
Co3 N4 H4B 110.2 . . ?
H4A N4 H4B 108.5 . . ?
C21 N4 Co3 107.5(5) . . ?
C21 N4 H4A 110.2 . . ?
C21 N4 H4B 110.2 . . ?
O1 C1 C2 119.8(9) . . ?
O1 C1 C6 123.2(8) . . ?
C6 C1 C2 117.0(8) . . ?
C1 C2 C25 120.4(9) . . ?
C3 C2 C1 118.7(9) . . ?
C3 C2 C25 120.9(9) . . ?
C2 C3 H3 118.0 . . ?
C2 C3 C4 124.0(9) . . ?
C4 C3 H3 118.0 . . ?
C3 C4 C29 120.1(8) . . ?
C5 C4 C3 117.0(8) . . ?
C5 C4 C29 122.9(9) . . ?
C4 C5 H5 119.6 . . ?
C4 C5 C6 120.8(8) . . ?
C6 C5 H5 119.6 . . ?
C1 C6 C7 121.3(8) . . ?
C5 C6 C1 122.5(8) . . ?
C5 C6 C7 116.2(8) . . ?
N1 C7 C6 124.7(9) . . ?
N1 C7 H7 117.7 . . ?
C6 C7 H7 117.7 . . ?
N1 C8 H8 109.4 . . ?
N1 C8 C9 103.0(7) . . ?
N1 C8 C33 111.5(8) . . ?
C9 C8 H8 109.4 . . ?
C33 C8 H8 109.4 . . ?
C33 C8 C9 113.9(7) . . ?
O2 C9 C8 105.7(7) . . ?
O2 C9 H9A 110.6 . . ?
O2 C9 H9B 110.6 . . ?
C8 C9 H9A 110.6 . . ?
C8 C9 H9B 110.6 . . ?
H9A C9 H9B 108.7 . . ?
N2 C10 H10 108.2 . . ?
N2 C10 C11 104.6(7) . . ?
C11 C10 H10 108.2 . . ?
C39 C10 N2 111.4(7) . . ?
C39 C10 H10 108.2 . . ?
C39 C10 C11 115.9(8) . . ?
O3 C11 C10 110.0(8) . . ?
O3 C11 H11A 109.7 . . ?
O3 C11 H11B 109.7 . . ?
C10 C11 H11A 109.7 . . ?
C10 C11 H11B 109.7 . . ?
H11A C11 H11B 108.2 . . ?
O6 C12 C13 119.0(8) . . ?
O6 C12 C17 122.9(8) . . ?
C17 C12 C13 118.1(8) . . ?
C12 C13 C45 120.8(8) . . ?
C14 C13 C12 118.7(9) . . ?
C14 C13 C45 120.5(9) . . ?
C13 C14 H14 118.0 . . ?
C13 C14 C15 124.1(9) . . ?
C15 C14 H14 118.0 . . ?
C14 C15 C49 122.9(8) . . ?
C16 C15 C14 116.8(8) . . ?
C16 C15 C49 120.3(8) . . ?
C15 C16 H16 119.0 . . ?
C15 C16 C17 121.9(8) . . ?
C17 C16 H16 119.0 . . ?
C12 C17 C16 120.2(8) . . ?
C12 C17 C18 123.0(8) . . ?
C16 C17 C18 116.6(8) . . ?
N3 C18 C17 125.4(9) . . ?
N3 C18 H18 117.3 . . ?
C17 C18 H18 117.3 . . ?
N3 C19 H19 108.1 . . ?
N3 C19 C20 104.8(7) . . ?
N3 C19 C53 115.2(7) . . ?
C20 C19 H19 108.1 . . ?
C53 C19 H19 108.1 . . ?
C53 C19 C20 112.4(7) . . ?
O7 C20 C19 107.7(7) . . ?
O7 C20 H20A 110.2 . . ?
O7 C20 H20B 110.2 . . ?
C19 C20 H20A 110.2 . . ?
C19 C20 H20B 110.2 . . ?
H20A C20 H20B 108.5 . . ?
N4 C21 H21A 106.8 . . ?
N4 C21 H21 109.5 . . ?
N4 C21 C22 105.3(7) . . ?
N4 C21 C74 116(3) . . ?
N4 C21 C59 108(4) . . ?
C22 C21 H21A 106.8 . . ?
C22 C21 H21 109.5 . . ?
C22 C21 C59 115(4) . . ?
C74 C21 H21A 106.8 . . ?
C74 C21 C22 114(4) . . ?
C59 C21 H21 109.5 . . ?
O8 C22 C21 110.0(7) . . ?
O8 C22 H22A 109.7 . . ?
O8 C22 H22B 109.7 . . ?
C21 C22 H22A 109.7 . . ?
C21 C22 H22B 109.7 . . ?
H22A C22 H22B 108.2 . . ?
C4 C29 C30 111.7(8) . . ?
C4 C29 C31 107.4(9) . . ?
C4 C29 C32 109.9(8) . . ?
C31 C29 C30 110.8(10) . . ?
C31 C29 C32 110.1(10) . . ?
C32 C29 C30 107.1(9) . . ?
C29 C30 H30A 109.5 . . ?
C29 C30 H30B 109.5 . . ?
C29 C30 H30C 109.5 . . ?
H30A C30 H30B 109.5 . . ?
H30A C30 H30C 109.5 . . ?
H30B C30 H30C 109.5 . . ?
C29 C31 H31A 109.5 . . ?
C29 C31 H31B 109.5 . . ?
C29 C31 H31C 109.5 . . ?
H31A C31 H31B 109.5 . . ?
H31A C31 H31C 109.5 . . ?
H31B C31 H31C 109.5 . . ?
C29 C32 H32A 109.5 . . ?
C29 C32 H32B 109.5 . . ?
C29 C32 H32C 109.5 . . ?
H32A C32 H32B 109.5 . . ?
H32A C32 H32C 109.5 . . ?
H32B C32 H32C 109.5 . . ?
C2 C25 C27 110.0(9) . . ?
C26 C25 C2 111.9(9) . . ?
C26 C25 C27 106.5(9) . . ?
C26 C25 C28 108.7(10) . . ?
C28 C25 C2 109.2(9) . . ?
C28 C25 C27 110.6(9) . . ?
C25 C26 H26A 109.5 . . ?
C25 C26 H26B 109.5 . . ?
C25 C26 H26C 109.5 . . ?
H26A C26 H26B 109.5 . . ?
H26A C26 H26C 109.5 . . ?
H26B C26 H26C 109.5 . . ?
C25 C27 H27A 109.5 . . ?
C25 C27 H27B 109.5 . . ?
C25 C27 H27C 109.5 . . ?
H27A C27 H27B 109.5 . . ?
H27A C27 H27C 109.5 . . ?
H27B C27 H27C 109.5 . . ?
C25 C28 H28A 109.5 . . ?
C25 C28 H28B 109.5 . . ?
C25 C28 H28C 109.5 . . ?
H28A C28 H28B 109.5 . . ?
H28A C28 H28C 109.5 . . ?
H28B C28 H28C 109.5 . . ?
C40 C39 C10 120.7(8) . . ?
C44 C39 C10 121.1(8) . . ?
C44 C39 C40 118.2(9) . . ?
C39 C40 H40 119.7 . . ?
C41 C40 C39 120.6(9) . . ?
C41 C40 H40 119.7 . . ?
C40 C41 H41 119.6 . . ?
C40 C41 C42 120.7(9) . . ?
C42 C41 H41 119.6 . . ?
C41 C42 H42 120.7 . . ?
C43 C42 C41 118.6(9) . . ?
C43 C42 H42 120.7 . . ?
C42 C43 H43 119.4 . . ?
C42 C43 C44 121.1(9) . . ?
C44 C43 H43 119.4 . . ?
C39 C44 H44 119.6 . . ?
C43 C44 C39 120.8(9) . . ?
C43 C44 H44 119.6 . . ?
C34 C33 C8 122.1(8) . . ?
C34 C33 C38 117.5(9) . . ?
C38 C33 C8 120.3(8) . . ?
C33 C34 H34 119.7 . . ?
C35 C34 C33 120.5(10) . . ?
C35 C34 H34 119.7 . . ?
C34 C35 H35 119.1 . . ?
C36 C35 C34 121.7(10) . . ?
C36 C35 H35 119.1 . . ?
C35 C36 H36 121.0 . . ?
C35 C36 C37 118.0(11) . . ?
C37 C36 H36 121.0 . . ?
C36 C37 H37 119.3 . . ?
C36 C37 C38 121.4(10) . . ?
C38 C37 H37 119.3 . . ?
C33 C38 H38 119.7 . . ?
C37 C38 C33 120.7(9) . . ?
C37 C38 H38 119.7 . . ?
C15 C49 C51 108.5(10) . . ?
C15 C49 C50 111.8(9) . . ?
C15 C49 C52 110.6(9) . . ?
C51 C49 C50 107.5(10) . . ?
C51 C49 C52 108.2(13) . . ?
C50 C49 C52 110.1(11) . . ?
C49 C51 H51A 109.5 . . ?
C49 C51 H51B 109.5 . . ?
C49 C51 H51C 109.5 . . ?
H51A C51 H51B 109.5 . . ?
H51A C51 H51C 109.5 . . ?
H51B C51 H51C 109.5 . . ?
C49 C50 H50A 109.5 . . ?
C49 C50 H50B 109.5 . . ?
C49 C50 H50C 109.5 . . ?
H50A C50 H50B 109.5 . . ?
H50A C50 H50C 109.5 . . ?
H50B C50 H50C 109.5 . . ?
C49 C52 H52A 109.5 . . ?
C49 C52 H52B 109.5 . . ?
C49 C52 H52C 109.5 . . ?
H52A C52 H52B 109.5 . . ?
H52A C52 H52C 109.5 . . ?
H52B C52 H52C 109.5 . . ?
C13 C45 C48 112.9(8) . . ?
C13 C45 C46 106.9(8) . . ?
C48 C45 C46 107.5(9) . . ?
C47 C45 C13 112.0(9) . . ?
C47 C45 C48 108.8(9) . . ?
C47 C45 C46 108.6(9) . . ?
C45 C48 H48A 109.5 . . ?
C45 C48 H48B 109.5 . . ?
C45 C48 H48C 109.5 . . ?
H48A C48 H48B 109.5 . . ?
H48A C48 H48C 109.5 . . ?
H48B C48 H48C 109.5 . . ?
C45 C47 H47A 109.5 . . ?
C45 C47 H47B 109.5 . . ?
C45 C47 H47C 109.5 . . ?
H47A C47 H47B 109.5 . . ?
H47A C47 H47C 109.5 . . ?
H47B C47 H47C 109.5 . . ?
C45 C46 H46A 109.5 . . ?
C45 C46 H46B 109.5 . . ?
C45 C46 H46C 109.5 . . ?
H46A C46 H46B 109.5 . . ?
H46A C46 H46C 109.5 . . ?
H46B C46 H46C 109.5 . . ?
C58 C53 C19 119.7(8) . . ?
C58 C53 C54 119.2(8) . . ?
C54 C53 C19 121.0(8) . . ?
C53 C58 H58 120.1 . . ?
C53 C58 C57 119.8(8) . . ?
C57 C58 H58 120.1 . . ?
C58 C57 H57 119.5 . . ?
C56 C57 C58 121.1(9) . . ?
C56 C57 H57 119.5 . . ?
C57 C56 H56 120.2 . . ?
C57 C56 C55 119.6(9) . . ?
C55 C56 H56 120.2 . . ?
C56 C55 H55 119.8 . . ?
C56 C55 C54 120.4(9) . . ?
C54 C55 H55 119.8 . . ?
C53 C54 C55 119.9(8) . . ?
C53 C54 H54 120.0 . . ?
C55 C54 H54 120.0 . . ?
C75 C74 C21 119(2) . . ?
C75 C74 C71 119.1(18) . . ?
C71 C74 C21 120.2(18) . . ?
C74 C75 H75 119.7 . . ?
C76 C75 C74 121(2) . . ?
C76 C75 H75 119.7 . . ?
C75 C76 H76 119.3 . . ?
C69 C76 C75 121(2) . . ?
C69 C76 H76 119.3 . . ?
C76 C69 H69 120.4 . . ?
C76 C69 C70 119.2(18) . . ?
C70 C69 H69 120.4 . . ?
C69 C70 H70 119.2 . . ?
C71 C70 C69 122(2) . . ?
C71 C70 H70 119.2 . . ?
C74 C71 H71 121.1 . . ?
C70 C71 C74 118(2) . . ?
C70 C71 H71 121.1 . . ?
C64 C59 C21 122(2) . . ?
C64 C59 C60 117.9(19) . . ?
C60 C59 C21 120(2) . . ?
C59 C64 H64 119.4 . . ?
C63 C64 C59 121(2) . . ?
C63 C64 H64 119.4 . . ?
C64 C63 H63 119.6 . . ?
C62 C63 C64 121(2) . . ?
C62 C63 H63 119.6 . . ?
C63 C62 H62 119.9 . . ?
C63 C62 C61 120.2(19) . . ?
C61 C62 H62 119.9 . . ?
C62 C61 H61 119.9 . . ?
C60 C61 C62 120(2) . . ?
C60 C61 H61 119.9 . . ?
C59 C60 H60 120.3 . . ?
C61 C60 C59 119(2) . . ?
C61 C60 H60 120.3 . . ?
O4 C23 O5 128.1(9) . . ?
O4 C23 C66 114.9(8) . . ?
O5 C23 C66 116.9(9) . . ?
C23 C66 H66A 109.5 . . ?
C23 C66 H66B 109.5 . . ?
C23 C66 H66C 109.5 . . ?
H66A C66 H66B 109.5 . . ?
H66A C66 H66C 109.5 . . ?
H66B C66 H66C 109.5 . . ?
O9 C24 C65 114.5(8) . . ?
O10 C24 O9 125.2(8) . . ?
O10 C24 C65 120.3(9) . . ?
C24 C65 H65A 109.5 . . ?
C24 C65 H65B 109.5 . . ?
C24 C65 H65C 109.5 . . ?
H65A C65 H65B 109.5 . . ?
H65A C65 H65C 109.5 . . ?
H65B C65 H65C 109.5 . . ?
Cl1S C4S Cl2S 110.3(6) . . ?
Cl1S C4S H4SA 109.6 . . ?
Cl1S C4S H4SB 109.6 . . ?
Cl2S C4S H4SA 109.6 . . ?
Cl2S C4S H4SB 109.6 . . ?
H4SA C4S H4SB 108.1 . . ?
C1S O13 H13 109.5 . . ?
O13 C1S H1SA 109.5 . . ?
O13 C1S H1SB 109.5 . . ?
O13 C1S H1SC 109.5 . . ?
H1SA C1S H1SB 109.5 . . ?
H1SA C1S H1SC 109.5 . . ?
H1SB C1S H1SC 109.5 . . ?
Cl3S C5S H5SA 109.1 . . ?
Cl3S C5S H5SB 109.1 . . ?
Cl4S C5S Cl3S 112.5(9) . . ?
Cl4S C5S H5SA 109.1 . . ?
Cl4S C5S H5SB 109.1 . . ?
H5SA C5S H5SB 107.8 . . ?
C67 O11 H11 109.5 . . ?
O11 C67 H67A 109.5 . . ?
O11 C67 H67B 109.5 . . ?
O11 C67 H67C 109.5 . . ?
H67A C67 H67B 109.5 . . ?
H67A C67 H67C 109.5 . . ?
H67B C67 H67C 109.5 . . ?
C68 O12 H12 109.5 . . ?
O12 C68 H68A 109.5 . . ?
O12 C68 H68B 109.5 . . ?
O12 C68 H68C 109.5 . . ?
H68A C68 H68B 109.5 . . ?
H68A C68 H68C 109.5 . . ?
H68B C68 H68C 109.5 . . ?
C2S O14 H14A 108.6 . . ?
O14 C2S H2SA 109.6 . . ?
O14 C2S H2SB 109.2 . . ?
O14 C2S H2SC 109.5 . . ?
H2SA C2S H2SB 109.5 . . ?
H2SA C2S H2SC 109.5 . . ?
H2SB C2S H2SC 109.5 . . ?
C1A O15 H15 109.5 . . ?
O15 C1A H1AA 102.4 . . ?
O15 C1A H1AB 102.4 . . ?
O15 C1A C1B 139(2) . . ?
H1AA C1A H1AB 104.9 . . ?
C1B C1A H1AA 102.4 . . ?
C1B C1A H1AB 102.4 . . ?
C1A C1B H1BA 109.5 . . ?
C1A C1B H1BB 109.5 . . ?
C1A C1B H1BC 109.5 . . ?
H1BA C1B H1BB 109.5 . . ?
H1BA C1B H1BC 109.5 . . ?
H1BB C1B H1BC 109.5 . . ?
C72 O15A H15A 109.5 . . ?
O15A C72 H72A 106.5 . . ?
O15A C72 H72B 106.5 . . ?
O15A C72 C1C 123(3) . . ?
H72A C72 H72B 106.5 . . ?
C1C C72 H72A 106.5 . . ?
C1C C72 H72B 106.5 . . ?
C72 C1C H1CA 109.5 . . ?
C72 C1C H1CB 109.5 . . ?
C72 C1C H1CC 109.5 . . ?
H1CA C1C H1CB 109.5 . . ?
H1CA C1C H1CC 109.5 . . ?
H1CB C1C H1CC 109.5 . . ?

loop_
_geom_bond_atom_site_label_1
_geom_bond_atom_site_label_2
_geom_bond_distance
_geom_bond_site_symmetry_2
_geom_bond_publ_flag
Co1 O1 1.871(7) . ?
Co1 O2 1.888(7) . ?
Co1 O3 1.921(7) . ?
Co1 O4 1.942(6) . ?
Co1 N1 1.882(8) . ?
Co1 N2 1.922(8) . ?
Co2 O2 2.025(7) . ?
Co2 O3 2.137(7) . ?
Co2 O5 2.111(7) . ?
Co2 O7 2.034(7) . ?
Co2 O8 2.162(7) . ?
Co2 O10 2.095(7) . ?
Co3 O6 1.905(7) . ?
Co3 O7 1.888(7) . ?
Co3 O8 1.945(6) . ?
Co3 O9 1.918(6) . ?
Co3 N3 1.882(8) . ?
Co3 N4 1.914(8) . ?
O1 C1 1.328(11) . ?
O2 C9 1.427(11) . ?
O3 C11 1.420(11) . ?
O4 C23 1.254(12) . ?
O5 C23 1.259(12) . ?
O6 C12 1.314(12) . ?
O7 C20 1.419(12) . ?
O8 C22 1.423(11) . ?
O9 C24 1.284(11) . ?
O10 C24 1.233(12) . ?
N1 C7 1.271(13) . ?
N1 C8 1.482(13) . ?
N2 H2A 0.8900 . ?
N2 H2B 0.8900 . ?
N2 C10 1.515(12) . ?
N3 C18 1.276(12) . ?
N3 C19 1.492(11) . ?
N4 H4A 0.8900 . ?
N4 H4B 0.8900 . ?
N4 C21 1.496(11) . ?
C1 C2 1.421(13) . ?
C1 C6 1.415(13) . ?
C2 C3 1.404(13) . ?
C2 C25 1.543(14) . ?
C3 H3 0.9300 . ?
C3 C4 1.411(14) . ?
C4 C5 1.372(13) . ?
C4 C29 1.537(12) . ?
C5 H5 0.9300 . ?
C5 C6 1.412(12) . ?
C6 C7 1.486(12) . ?
C7 H7 0.9300 . ?
C8 H8 0.9800 . ?
C8 C9 1.530(13) . ?
C8 C33 1.511(13) . ?
C9 H9A 0.9700 . ?
C9 H9B 0.9700 . ?
C10 H10 0.9800 . ?
C10 C11 1.519(13) . ?
C10 C39 1.512(12) . ?
C11 H11A 0.9700 . ?
C11 H11B 0.9700 . ?
C12 C13 1.430(13) . ?
C12 C17 1.417(13) . ?
C13 C14 1.388(13) . ?
C13 C45 1.540(14) . ?
C14 H14 0.9300 . ?
C14 C15 1.408(13) . ?
C15 C16 1.380(12) . ?
C15 C49 1.528(13) . ?
C16 H16 0.9300 . ?
C16 C17 1.422(12) . ?
C17 C18 1.439(13) . ?
C18 H18 0.9300 . ?
C19 H19 0.9800 . ?
C19 C20 1.530(13) . ?
C19 C53 1.507(12) . ?
C20 H20A 0.9700 . ?
C20 H20B 0.9700 . ?
C21 H21A 0.9800 . ?
C21 H21 0.9800 . ?
C21 C22 1.527(13) . ?
C21 C74 1.511(18) . ?
C21 C59 1.529(18) . ?
C22 H22A 0.9700 . ?
C22 H22B 0.9700 . ?
C29 C30 1.544(17) . ?
C29 C31 1.538(16) . ?
C29 C32 1.541(14) . ?
C30 H30A 0.9600 . ?
C30 H30B 0.9600 . ?
C30 H30C 0.9600 . ?
C31 H31A 0.9600 . ?
C31 H31B 0.9600 . ?
C31 H31C 0.9600 . ?
C32 H32A 0.9600 . ?
C32 H32B 0.9600 . ?
C32 H32C 0.9600 . ?
C25 C26 1.506(15) . ?
C25 C27 1.576(15) . ?
C25 C28 1.524(16) . ?
C26 H26A 0.9600 . ?
C26 H26B 0.9600 . ?
C26 H26C 0.9600 . ?
C27 H27A 0.9600 . ?
C27 H27B 0.9600 . ?
C27 H27C 0.9600 . ?
C28 H28A 0.9600 . ?
C28 H28B 0.9600 . ?
C28 H28C 0.9600 . ?
C39 C40 1.399(13) . ?
C39 C44 1.393(13) . ?
C40 H40 0.9300 . ?
C40 C41 1.377(13) . ?
C41 H41 0.9300 . ?
C41 C42 1.399(15) . ?
C42 H42 0.9300 . ?
C42 C43 1.375(15) . ?
C43 H43 0.9300 . ?
C43 C44 1.381(13) . ?
C44 H44 0.9300 . ?
C33 C34 1.384(14) . ?
C33 C38 1.392(13) . ?
C34 H34 0.9300 . ?
C34 C35 1.383(15) . ?
C35 H35 0.9300 . ?
C35 C36 1.365(17) . ?
C36 H36 0.9300 . ?
C36 C37 1.370(16) . ?
C37 H37 0.9300 . ?
C37 C38 1.380(15) . ?
C38 H38 0.9300 . ?
C49 C51 1.53(2) . ?
C49 C50 1.541(16) . ?
C49 C52 1.543(19) . ?
C51 H51A 0.9600 . ?
C51 H51B 0.9600 . ?
C51 H51C 0.9600 . ?
C50 H50A 0.9600 . ?
C50 H50B 0.9600 . ?
C50 H50C 0.9600 . ?
C52 H52A 0.9600 . ?
C52 H52B 0.9600 . ?
C52 H52C 0.9600 . ?
C45 C48 1.558(14) . ?
C45 C47 1.509(14) . ?
C45 C46 1.563(15) . ?
C48 H48A 0.9600 . ?
C48 H48B 0.9600 . ?
C48 H48C 0.9600 . ?
C47 H47A 0.9600 . ?
C47 H47B 0.9600 . ?
C47 H47C 0.9600 . ?
C46 H46A 0.9600 . ?
C46 H46B 0.9600 . ?
C46 H46C 0.9600 . ?
C53 C58 1.390(12) . ?
C53 C54 1.396(12) . ?
C58 H58 0.9300 . ?
C58 C57 1.402(13) . ?
C57 H57 0.9300 . ?
C57 C56 1.374(15) . ?
C56 H56 0.9300 . ?
C56 C55 1.375(15) . ?
C55 H55 0.9300 . ?
C55 C54 1.408(13) . ?
C54 H54 0.9300 . ?
C74 C75 1.39(2) . ?
C74 C71 1.41(2) . ?
C75 H75 0.9300 . ?
C75 C76 1.38(2) . ?
C76 H76 0.9300 . ?
C76 C69 1.31(3) . ?
C69 H69 0.9300 . ?
C69 C70 1.42(3) . ?
C70 H70 0.9300 . ?
C70 C71 1.36(2) . ?
C71 H71 0.9300 . ?
C59 C64 1.39(2) . ?
C59 C60 1.41(2) . ?
C64 H64 0.9300 . ?
C64 C63 1.39(3) . ?
C63 H63 0.9300 . ?
C63 C62 1.31(3) . ?
C62 H62 0.9300 . ?
C62 C61 1.43(3) . ?
C61 H61 0.9300 . ?
C61 C60 1.37(2) . ?
C60 H60 0.9300 . ?
C23 C66 1.515(13) . ?
C66 H66A 0.9600 . ?
C66 H66B 0.9600 . ?
C66 H66C 0.9600 . ?
C24 C65 1.512(13) . ?
C65 H65A 0.9600 . ?
C65 H65B 0.9600 . ?
C65 H65C 0.9600 . ?
Cl1S C4S 1.756(12) . ?
Cl2S C4S 1.786(11) . ?
C4S H4SA 0.9700 . ?
C4S H4SB 0.9700 . ?
Cl3S C5S 1.767(19) . ?
Cl4S C5S 1.748(16) . ?
O13 H13 0.8200 . ?
O13 C1S 1.39(2) . ?
C1S H1SA 0.9600 . ?
C1S H1SB 0.9600 . ?
C1S H1SC 0.9600 . ?
C5S H5SA 0.9700 . ?
C5S H5SB 0.9700 . ?
O11 H11 0.8200 . ?
O11 C67 1.40(2) . ?
C67 H67A 0.9600 . ?
C67 H67B 0.9600 . ?
C67 H67C 0.9600 . ?
O12 H12 0.8200 . ?
O12 C68 1.427(15) . ?
C68 H68A 0.9600 . ?
C68 H68B 0.9600 . ?
C68 H68C 0.9600 . ?
O14 H14A 0.8200 . ?
O14 C2S 1.28(3) . ?
C2S H2SA 0.9600 . ?
C2S H2SB 0.9600 . ?
C2S H2SC 0.9600 . ?
O15 H15 0.8200 . ?
O15 C1A 1.423(19) . ?
C1A H1AA 0.9700 . ?
C1A H1AB 0.9700 . ?
C1A C1B 1.48(2) . ?
C1B H1BA 0.9600 . ?
C1B H1BB 0.9600 . ?
C1B H1BC 0.9600 . ?
O15A H15A 0.8200 . ?
O15A C72 1.46(3) . ?
C72 H72A 0.9700 . ?
C72 H72B 0.9700 . ?
C72 C1C 1.49(3) . ?
C1C H1CA 0.9600 . ?
C1C H1CB 0.9600 . ?
C1C H1CC 0.9600 . ?

loop_
_geom_torsion_atom_site_label_1
_geom_torsion_atom_site_label_2
_geom_torsion_atom_site_label_3
_geom_torsion_atom_site_label_4
_geom_torsion
_geom_torsion_site_symmetry_1
_geom_torsion_site_symmetry_2
_geom_torsion_site_symmetry_3
_geom_torsion_site_symmetry_4
_geom_torsion_publ_flag
Co1 O1 C1 C2 -155.4(7) . . . . ?
Co1 O1 C1 C6 26.1(12) . . . . ?
Co1 O2 C9 C8 -47.5(8) . . . . ?
Co1 O3 C11 C10 41.8(9) . . . . ?
Co1 O4 C23 O5 6.6(14) . . . . ?
Co1 O4 C23 C66 -176.5(7) . . . . ?
Co1 N1 C7 C6 -2.2(14) . . . . ?
Co1 N1 C8 C9 -34.3(8) . . . . ?
Co1 N1 C8 C33 88.2(8) . . . . ?
Co1 N2 C10 C11 28.2(8) . . . . ?
Co1 N2 C10 C39 154.2(6) . . . . ?
Co2 O2 C9 C8 -168.7(6) . . . . ?
Co2 O3 C11 C10 -66.8(9) . . . . ?
Co2 O5 C23 O4 -0.3(15) . . . . ?
Co2 O5 C23 C66 -177.2(7) . . . . ?
Co2 O7 C20 C19 165.1(5) . . . . ?
Co2 O8 C22 C21 115.0(7) . . . . ?
Co2 O10 C24 O9 0.3(16) . . . . ?
Co2 O10 C24 C65 -178.0(8) . . . . ?
Co3 O6 C12 C13 159.3(6) . . . . ?
Co3 O6 C12 C17 -20.9(12) . . . . ?
Co3 O7 C20 C19 46.5(8) . . . . ?
Co3 O8 C22 C21 8.9(9) . . . . ?
Co3 O9 C24 O10 -3.2(15) . . . . ?
Co3 O9 C24 C65 175.2(7) . . . . ?
Co3 N3 C18 C17 -7.1(14) . . . . ?
Co3 N3 C19 C20 23.0(8) . . . . ?
Co3 N3 C19 C53 147.0(6) . . . . ?
Co3 N4 C21 C22 48.0(7) . . . . ?
Co3 N4 C21 C74 175(3) . . . . ?
Co3 N4 C21 C59 171(3) . . . . ?
O1 Co1 N1 C7 14.9(9) . . . . ?
O1 Co1 N1 C8 -170.4(6) . . . . ?
O1 C1 C2 C3 -176.2(9) . . . . ?
O1 C1 C2 C25 5.8(14) . . . . ?
O1 C1 C6 C5 175.9(8) . . . . ?
O1 C1 C6 C7 -6.9(14) . . . . ?
O2 Co1 N1 C7 -166.5(9) . . . . ?
O2 Co1 N1 C8 8.2(6) . . . . ?
O3 Co1 O1 C1 155.1(7) . . . . ?
O3 Co1 O2 Co2 -17.8(3) . . . . ?
O3 Co1 O2 C9 -158.6(6) . . . . ?
O4 Co1 O1 C1 61.1(7) . . . . ?
O4 Co1 O2 Co2 76.1(3) . . . . ?
O4 Co1 O2 C9 -64.6(6) . . . . ?
O4 Co1 N1 C7 -72.6(9) . . . . ?
O4 Co1 N1 C8 102.1(6) . . . . ?
O6 Co3 N3 C18 -1.5(8) . . . . ?
O6 Co3 N3 C19 178.8(6) . . . . ?
O6 C12 C13 C14 175.5(8) . . . . ?
O6 C12 C13 C45 -5.3(13) . . . . ?
O6 C12 C17 C16 -174.4(9) . . . . ?
O6 C12 C17 C18 10.4(14) . . . . ?
O7 Co3 N3 C18 -179.3(8) . . . . ?
O7 Co3 N3 C19 0.9(6) . . . . ?
O8 Co3 O7 Co2 19.1(3) . . . . ?
O8 Co3 O7 C20 155.6(6) . . . . ?
O9 Co3 O7 Co2 -74.8(3) . . . . ?
O9 Co3 O7 C20 61.7(6) . . . . ?
O9 Co3 N3 C18 85.4(8) . . . . ?
O9 Co3 N3 C19 -94.3(6) . . . . ?
N1 Co1 O1 C1 -26.6(8) . . . . ?
N1 Co1 O2 Co2 163.7(4) . . . . ?
N1 Co1 O2 C9 23.0(6) . . . . ?
N1 C8 C9 O2 51.9(9) . . . . ?
N1 C8 C33 C34 -126.9(10) . . . . ?
N1 C8 C33 C38 49.3(12) . . . . ?
N2 Co1 O1 C1 -119.2(8) . . . . ?
N2 Co1 O2 Co2 -103.6(3) . . . . ?
N2 Co1 O2 C9 115.7(6) . . . . ?
N2 Co1 N1 C7 102.4(9) . . . . ?
N2 Co1 N1 C8 -82.9(7) . . . . ?
N2 C10 C11 O3 -44.9(9) . . . . ?
N2 C10 C39 C40 -59.3(12) . . . . ?
N2 C10 C39 C44 121.0(10) . . . . ?
N3 Co3 O7 Co2 -163.7(3) . . . . ?
N3 Co3 O7 C20 -27.2(6) . . . . ?
N3 C19 C20 O7 -44.1(9) . . . . ?
N3 C19 C53 C58 138.3(8) . . . . ?
N3 C19 C53 C54 -44.7(11) . . . . ?
N4 Co3 O7 Co2 102.4(3) . . . . ?
N4 Co3 O7 C20 -121.1(6) . . . . ?
N4 Co3 N3 C18 -92.2(8) . . . . ?
N4 Co3 N3 C19 88.0(6) . . . . ?
N4 C21 C22 O8 -36.2(9) . . . . ?
N4 C21 C74 C75 119(6) . . . . ?
N4 C21 C74 C71 -48(8) . . . . ?
N4 C21 C59 C64 130(7) . . . . ?
N4 C21 C59 C60 -56(9) . . . . ?
C1 C2 C3 C4 -0.6(15) . . . . ?
C1 C2 C25 C26 176.9(10) . . . . ?
C1 C2 C25 C27 -65.0(12) . . . . ?
C1 C2 C25 C28 56.5(12) . . . . ?
C1 C6 C7 N1 -5.8(14) . . . . ?
C2 C1 C6 C5 -2.5(13) . . . . ?
C2 C1 C6 C7 174.7(8) . . . . ?
C2 C3 C4 C5 -1.0(15) . . . . ?
C2 C3 C4 C29 -178.9(9) . . . . ?
C3 C2 C25 C26 -1.1(15) . . . . ?
C3 C2 C25 C27 117.0(10) . . . . ?
C3 C2 C25 C28 -121.4(11) . . . . ?
C3 C4 C5 C6 0.8(14) . . . . ?
C3 C4 C29 C30 173.3(9) . . . . ?
C3 C4 C29 C31 -65.1(13) . . . . ?
C3 C4 C29 C32 54.7(12) . . . . ?
C4 C5 C6 C1 1.0(14) . . . . ?
C4 C5 C6 C7 -176.4(9) . . . . ?
C5 C4 C29 C30 -4.4(13) . . . . ?
C5 C4 C29 C31 117.2(12) . . . . ?
C5 C4 C29 C32 -123.1(11) . . . . ?
C5 C6 C7 N1 171.6(9) . . . . ?
C6 C1 C2 C3 2.3(14) . . . . ?
C6 C1 C2 C25 -175.7(8) . . . . ?
C7 N1 C8 C9 140.6(9) . . . . ?
C7 N1 C8 C33 -96.8(10) . . . . ?
C8 N1 C7 C6 -176.4(8) . . . . ?
C8 C33 C34 C35 178.8(12) . . . . ?
C8 C33 C38 C37 -178.6(10) . . . . ?
C9 C8 C33 C34 -10.9(13) . . . . ?
C9 C8 C33 C38 165.3(9) . . . . ?
C10 C39 C40 C41 178.2(9) . . . . ?
C10 C39 C44 C43 -178.9(9) . . . . ?
C11 C10 C39 C40 60.1(12) . . . . ?
C11 C10 C39 C44 -119.5(10) . . . . ?
C12 C13 C14 C15 1.0(14) . . . . ?
C12 C13 C45 C48 -177.1(9) . . . . ?
C12 C13 C45 C47 59.6(12) . . . . ?
C12 C13 C45 C46 -59.1(11) . . . . ?
C12 C17 C18 N3 4.6(15) . . . . ?
C13 C12 C17 C16 5.4(13) . . . . ?
C13 C12 C17 C18 -169.8(9) . . . . ?
C13 C14 C15 C16 1.4(14) . . . . ?
C13 C14 C15 C49 178.6(10) . . . . ?
C14 C13 C45 C48 2.1(13) . . . . ?
C14 C13 C45 C47 -121.2(10) . . . . ?
C14 C13 C45 C46 120.0(10) . . . . ?
C14 C15 C16 C17 -0.3(15) . . . . ?
C14 C15 C49 C51 124.9(11) . . . . ?
C14 C15 C49 C50 6.5(16) . . . . ?
C14 C15 C49 C52 -116.6(13) . . . . ?
C15 C16 C17 C12 -3.1(15) . . . . ?
C15 C16 C17 C18 172.4(9) . . . . ?
C16 C15 C49 C51 -58.0(13) . . . . ?
C16 C15 C49 C50 -176.4(11) . . . . ?
C16 C15 C49 C52 60.5(16) . . . . ?
C16 C17 C18 N3 -170.8(9) . . . . ?
C17 C12 C13 C14 -4.4(13) . . . . ?
C17 C12 C13 C45 174.8(9) . . . . ?
C18 N3 C19 C20 -156.8(8) . . . . ?
C18 N3 C19 C53 -32.8(12) . . . . ?
C19 N3 C18 C17 172.7(8) . . . . ?
C19 C53 C58 C57 177.2(8) . . . . ?
C19 C53 C54 C55 -177.9(8) . . . . ?
C20 C19 C53 C58 -101.8(9) . . . . ?
C20 C19 C53 C54 75.2(10) . . . . ?
C21 C74 C75 C76 -172(5) . . . . ?
C21 C74 C71 C70 171(5) . . . . ?
C21 C59 C64 C63 -177(6) . . . . ?
C21 C59 C60 C61 179(6) . . . . ?
C22 C21 C74 C75 -118(6) . . . . ?
C22 C21 C74 C71 75(8) . . . . ?
C22 C21 C59 C64 -113(7) . . . . ?
C22 C21 C59 C60 61(9) . . . . ?
C29 C4 C5 C6 178.7(9) . . . . ?
C25 C2 C3 C4 177.4(9) . . . . ?
C39 C10 C11 O3 -168.0(7) . . . . ?
C39 C40 C41 C42 2.8(16) . . . . ?
C40 C39 C44 C43 1.4(15) . . . . ?
C40 C41 C42 C43 -2.7(16) . . . . ?
C41 C42 C43 C44 2.0(16) . . . . ?
C42 C43 C44 C39 -1.4(16) . . . . ?
C44 C39 C40 C41 -2.1(15) . . . . ?
C33 C8 C9 O2 -69.0(10) . . . . ?
C33 C34 C35 C36 -3(2) . . . . ?
C34 C33 C38 C37 -2.3(16) . . . . ?
C34 C35 C36 C37 3(2) . . . . ?
C35 C36 C37 C38 -3(2) . . . . ?
C36 C37 C38 C33 2.6(18) . . . . ?
C38 C33 C34 C35 2.5(18) . . . . ?
C49 C15 C16 C17 -177.6(10) . . . . ?
C45 C13 C14 C15 -178.2(9) . . . . ?
C53 C19 C20 O7 -170.0(7) . . . . ?
C53 C58 C57 C56 0.3(15) . . . . ?
C58 C53 C54 C55 -1.0(13) . . . . ?
C58 C57 C56 C55 0.0(16) . . . . ?
C57 C56 C55 C54 -0.8(15) . . . . ?
C56 C55 C54 C53 1.3(14) . . . . ?
C54 C53 C58 C57 0.2(13) . . . . ?
C74 C21 C22 O8 -165.0(19) . . . . ?
C74 C75 C76 C69 0(6) . . . . ?
C75 C74 C71 C70 4(9) . . . . ?
C75 C76 C69 C70 5(4) . . . . ?
C76 C69 C70 C71 -5(4) . . . . ?
C69 C70 C71 C74 1(6) . . . . ?
C71 C74 C75 C76 -5(10) . . . . ?
C59 C21 C22 O8 -155(2) . . . . ?
C59 C64 C63 C62 -6(7) . . . . ?
C64 C59 C60 C61 -6(11) . . . . ?
C64 C63 C62 C61 2(5) . . . . ?
C63 C62 C61 C60 1(5) . . . . ?
C62 C61 C60 C59 1(7) . . . . ?
C60 C59 C64 C63 9(11) . . . . ?

loop_
_twin_individual_id
_twin_individual_mass_fraction_refined
1 0.9632(9)
2 0.0368(9)
